data_7219226
loop_
_publ_author_name
'Cui, Yanhui'
'Wu, Jiang'
'Kirillov, Alexander M.'
'Gu, Jinzhong'
'dou, wei'

_publ_section_title
;
 Exploring 5-fluoronicotinic acid as a versatile building block for the
 generation of topologically diverse metal-organic and supramolecular Ni,
 Co, and Cd networks
;
_journal_name_full 'RSC Adv.'
_journal_paper_doi 10.1039/C4RA14534H
_journal_year 2015
_chemical_formula_sum 'C24 H18 Cd F2 N4 O6'
_chemical_formula_weight 608.82
_chemical_name_systematic
; 
 ? 
;
_space_group_IT_number 14
_symmetry_cell_setting monoclinic
_symmetry_space_group_name_Hall '-P 2yn'
_symmetry_space_group_name_H-M 'P 1 21/n 1'
_atom_sites_solution_hydrogens geom
_atom_sites_solution_primary direct
_atom_sites_solution_secondary difmap
_audit_creation_method SHELXL-97
_audit_update_record
;
2014-10-22 deposited with the CCDC.
2015-01-05 downloaded from the CCDC.
;
_cell_angle_alpha 90.00
_cell_angle_beta 107.405(7)
_cell_angle_gamma 90.00
_cell_formula_units_Z 4
_cell_length_a 14.6749(10)
_cell_length_b 8.0043(4)
_cell_length_c 21.4102(17)
_cell_measurement_temperature 293(2)
_cell_volume 2399.7(3)
_computing_cell_refinement 'Bruker SAINT'
_computing_data_collection 'Bruker APEX2'
_computing_data_reduction 'Bruker SAINT'
_computing_molecular_graphics 'Bruker SHELXTL'
_computing_publication_material 'Bruker SHELXTL'
_computing_structure_refinement 'SHELXL-97 (Sheldrick, 2008)'
_computing_structure_solution 'SHELXS-97 (Sheldrick, 2008)'
_diffrn_ambient_temperature 293(2)
_diffrn_measured_fraction_theta_full 0.998
_diffrn_measured_fraction_theta_max 0.998
_diffrn_measurement_device_type 'Bruker APEX-II CCD'
_diffrn_measurement_method '\f and \w scans'
_diffrn_radiation_monochromator graphite
_diffrn_radiation_source 'fine-focus sealed tube'
_diffrn_radiation_type MoK\a
_diffrn_radiation_wavelength 0.71073
_diffrn_reflns_av_R_equivalents 0.0682
_diffrn_reflns_av_sigmaI/netI 0.0896
_diffrn_reflns_limit_h_max 17
_diffrn_reflns_limit_h_min -14
_diffrn_reflns_limit_k_max 9
_diffrn_reflns_limit_k_min -8
_diffrn_reflns_limit_l_max 21
_diffrn_reflns_limit_l_min -25
_diffrn_reflns_number 9817
_diffrn_reflns_theta_full 25.05
_diffrn_reflns_theta_max 25.05
_diffrn_reflns_theta_min 2.93
_exptl_absorpt_coefficient_mu 0.974
_exptl_absorpt_correction_T_max 0.7999
_exptl_absorpt_correction_T_min 0.7654
_exptl_absorpt_correction_type multi-scan
_exptl_crystal_colour colourless
_exptl_crystal_density_diffrn 1.685
_exptl_crystal_density_method 'not measured'
_exptl_crystal_description block
_exptl_crystal_F_000 1216
_exptl_crystal_size_max 0.29
_exptl_crystal_size_mid 0.27
_exptl_crystal_size_min 0.24
_refine_diff_density_max 0.824
_refine_diff_density_min -0.849
_refine_diff_density_rms 0.108
_refine_ls_extinction_method none
_refine_ls_goodness_of_fit_ref 1.058
_refine_ls_hydrogen_treatment mixed
_refine_ls_matrix_type full
_refine_ls_number_parameters 329
_refine_ls_number_reflns 4250
_refine_ls_number_restraints 1
_refine_ls_restrained_S_all 1.072
_refine_ls_R_factor_all 0.0924
_refine_ls_R_factor_gt 0.0613
_refine_ls_shift/su_max 0.000
_refine_ls_shift/su_mean 0.000
_refine_ls_structure_factor_coef Fsqd
_refine_ls_weighting_details 'calc w=1/[\s^2^(Fo^2^)+(0.0530P)^2^+2.2008P] where P=(Fo^2^+2Fc^2^)/3'
_refine_ls_weighting_scheme calc
_refine_ls_wR_factor_gt 0.1333
_refine_ls_wR_factor_ref 0.1595
_reflns_number_gt 2886
_reflns_number_total 4250
_reflns_threshold_expression >2sigma(I)
_cod_data_source_file c4ra14534h2.cif
_cod_data_source_block 201_4cd
_cod_depositor_comments
;
The following automatic conversions were performed:

'_symmetry_cell_setting' value 'Monoclinic' changed to 'monoclinic'
according to
/usr/data/users/saulius/crontab/automatic-downloads/rss-feeds/RSC/lib/dictionaries/cif_core.dic
dictionary named 'cif_core.dic' version 2.4.2 from 2011-04-26.

Automatic conversion script
Id: cif_fix_values 2935 2014-11-11 08:27:57Z andrius 
;
_cod_original_cell_volume 2399.8(3)
_cod_original_sg_symbol_H-M P21/n
_cod_database_code 7219226

loop_
_symmetry_equiv_pos_as_xyz
'x, y, z'
'-x+1/2, y+1/2, -z+1/2'
'-x, -y, -z'
'x-1/2, -y-1/2, z-1/2'

loop_
_atom_site_label
_atom_site_type_symbol
_atom_site_fract_x
_atom_site_fract_y
_atom_site_fract_z
_atom_site_U_iso_or_equiv
_atom_site_adp_type
_atom_site_occupancy
_atom_site_symmetry_multiplicity
_atom_site_calc_flag
_atom_site_refinement_flags
Cd1 Cd 0.20398(3) 1.02687(6) 0.48296(3) 0.0475(2) Uani 1 1 d .
O1 O 0.2044(3) 0.7352(6) 0.4807(3) 0.0603(14) Uani 1 1 d .
O2 O 0.1315(3) 0.8469(6) 0.5467(3) 0.0595(14) Uani 1 1 d .
O3 O 0.0675(4) 1.0737(8) 0.4029(3) 0.0865(19) Uani 1 1 d .
O4 O 0.1527(5) 0.9860(9) 0.3430(4) 0.101(2) Uani 1 1 d .
O5 O 0.1828(6) 0.6119(18) 0.3358(6) 0.249(7) Uani 1 1 d .
H1W H 0.1741 0.7165 0.3579 0.299 Uiso 1 1 d R
H2W H 0.2089 0.5632 0.3103 0.299 Uiso 1 1 d R
O6 O 0.2622(12) 0.4559(19) 0.2592(9) 0.319(9) Uiso 1 1 d D
H3W H 0.2879 0.4623 0.2285 0.383 Uiso 1 1 d R
H4W H 0.2517 0.5705 0.2326 0.383 Uiso 1 1 d RD
N1 N 0.1472(4) 0.2563(6) 0.5301(3) 0.0434(14) Uani 1 1 d .
N2 N -0.0790(8) 1.0310(13) 0.1745(5) 0.115(3) Uani 1 1 d .
N3 N 0.3408(5) 1.0184(8) 0.5798(3) 0.0602(18) Uani 1 1 d .
N4 N 0.3310(5) 1.1665(8) 0.4637(4) 0.0664(19) Uani 1 1 d .
F1 F 0.0045(3) 0.3430(6) 0.6356(3) 0.0845(15) Uani 1 1 d .
F2 F -0.2540(5) 1.1727(13) 0.2424(4) 0.187(4) Uani 1 1 d .
C1 C 0.1581(4) 0.7238(8) 0.5212(4) 0.0458(17) Uani 1 1 d .
C2 C 0.1337(4) 0.5516(7) 0.5392(3) 0.0408(16) Uani 1 1 d .
C3 C 0.1669(5) 0.4133(8) 0.5158(3) 0.0456(16) Uani 1 1 d .
H3 H 0.2051 0.4283 0.4885 0.055 Uiso 1 1 calc R
C4 C 0.0914(5) 0.2343(9) 0.5690(4) 0.0526(19) Uani 1 1 d .
H4 H 0.0749 0.1270 0.5784 0.063 Uiso 1 1 calc R
C5 C 0.0586(5) 0.3712(9) 0.5952(4) 0.0557(19) Uani 1 1 d .
C6 C 0.0783(5) 0.5300(8) 0.5804(4) 0.0476(18) Uani 1 1 d .
H6 H 0.0549 0.6214 0.5976 0.057 Uiso 1 1 calc R
C7 C 0.0774(6) 1.0364(11) 0.3494(5) 0.063(2) Uani 1 1 d .
C8 C -0.0103(6) 1.0549(9) 0.2910(4) 0.057(2) Uani 1 1 d .
C9 C -0.0066(8) 1.0206(13) 0.2300(5) 0.092(3) Uani 1 1 d .
H9 H 0.0521 0.9864 0.2262 0.110 Uiso 1 1 calc R
C10 C -0.1586(9) 1.0815(16) 0.1824(6) 0.107(4) Uani 1 1 d .
H10 H -0.2112 1.0914 0.1454 0.128 Uiso 1 1 calc R
C11 C -0.1705(6) 1.1212(14) 0.2412(6) 0.092(3) Uani 1 1 d .
C12 C -0.0955(6) 1.1046(10) 0.2974(4) 0.067(2) Uani 1 1 d .
H12 H -0.1027 1.1266 0.3383 0.081 Uiso 1 1 calc R
C13 C 0.3450(6) 0.9494(12) 0.6361(5) 0.080(3) Uani 1 1 d .
H13 H 0.2907 0.8976 0.6409 0.096 Uiso 1 1 calc R
C14 C 0.4282(9) 0.9510(15) 0.6891(6) 0.111(4) Uani 1 1 d .
H14 H 0.4281 0.9011 0.7283 0.133 Uiso 1 1 calc R
C15 C 0.5072(9) 1.0222(16) 0.6844(7) 0.122(5) Uani 1 1 d .
H15 H 0.5624 1.0223 0.7199 0.146 Uiso 1 1 calc R
C16 C 0.5064(6) 1.0980(12) 0.6251(6) 0.083(3) Uani 1 1 d .
C17 C 0.4180(5) 1.0925(11) 0.5731(5) 0.069(2) Uani 1 1 d .
C18 C 0.5884(9) 1.1739(17) 0.6148(9) 0.139(7) Uani 1 1 d .
H18 H 0.6460 1.1734 0.6483 0.167 Uiso 1 1 calc R
C19 C 0.5838(9) 1.2467(16) 0.5570(9) 0.137(7) Uani 1 1 d .
H19 H 0.6381 1.2976 0.5519 0.165 Uiso 1 1 calc R
C20 C 0.4978(7) 1.2475(12) 0.5035(7) 0.097(4) Uani 1 1 d .
C21 C 0.4147(6) 1.1703(10) 0.5124(5) 0.069(3) Uani 1 1 d .
C22 C 0.4871(10) 1.3234(14) 0.4431(9) 0.124(6) Uani 1 1 d .
H22 H 0.5389 1.3778 0.4358 0.149 Uiso 1 1 calc R
C23 C 0.4034(10) 1.3198(14) 0.3952(7) 0.127(5) Uani 1 1 d .
H23 H 0.3972 1.3694 0.3549 0.152 Uiso 1 1 calc R
C24 C 0.3262(7) 1.2400(12) 0.4075(6) 0.092(3) Uani 1 1 d .
H24 H 0.2683 1.2382 0.3744 0.110 Uiso 1 1 calc R

loop_
_atom_site_aniso_label
_atom_site_aniso_U_11
_atom_site_aniso_U_22
_atom_site_aniso_U_33
_atom_site_aniso_U_23
_atom_site_aniso_U_13
_atom_site_aniso_U_12
Cd1 0.0554(4) 0.0386(3) 0.0477(4) 0.0016(2) 0.0140(3) -0.0039(2)
O1 0.076(3) 0.045(3) 0.067(4) 0.004(3) 0.033(3) -0.006(2)
O2 0.073(3) 0.036(3) 0.076(4) -0.001(3) 0.034(3) 0.004(2)
O3 0.092(4) 0.098(5) 0.053(4) -0.002(4) -0.003(3) -0.001(4)
O4 0.071(5) 0.135(6) 0.097(6) 0.018(5) 0.026(4) 0.008(4)
O5 0.136(8) 0.351(17) 0.258(15) -0.160(14) 0.055(9) 0.010(10)
N1 0.051(3) 0.038(3) 0.037(3) 0.002(3) 0.006(3) -0.003(2)
N2 0.106(8) 0.165(10) 0.068(7) -0.014(6) 0.018(6) -0.002(6)
N3 0.061(4) 0.060(4) 0.055(5) 0.002(4) 0.011(3) -0.003(3)
N4 0.082(5) 0.054(4) 0.071(5) -0.009(4) 0.035(4) -0.012(3)
F1 0.111(4) 0.076(3) 0.088(4) -0.009(3) 0.063(3) -0.024(3)
F2 0.103(5) 0.320(11) 0.128(7) 0.005(7) 0.021(5) 0.055(6)
C1 0.040(4) 0.044(4) 0.049(5) 0.007(4) 0.007(3) -0.009(3)
C2 0.038(3) 0.036(4) 0.042(4) -0.003(3) 0.003(3) -0.004(3)
C3 0.057(4) 0.047(4) 0.034(4) 0.000(3) 0.017(3) 0.001(3)
C4 0.068(5) 0.043(4) 0.042(5) 0.002(4) 0.009(4) -0.015(3)
C5 0.069(5) 0.057(5) 0.048(5) -0.007(4) 0.028(4) -0.011(4)
C6 0.050(4) 0.038(4) 0.052(5) -0.011(4) 0.012(3) -0.005(3)
C7 0.067(6) 0.066(5) 0.052(6) 0.004(5) 0.011(4) -0.009(4)
C8 0.070(5) 0.057(5) 0.043(5) -0.005(4) 0.018(4) -0.006(4)
C9 0.093(7) 0.128(9) 0.053(6) -0.013(6) 0.018(5) 0.007(6)
C10 0.096(9) 0.144(11) 0.056(7) -0.002(7) -0.014(6) -0.021(7)
C11 0.044(5) 0.115(8) 0.108(10) 0.006(7) 0.009(6) 0.013(5)
C12 0.072(6) 0.080(6) 0.048(5) -0.017(5) 0.016(4) 0.008(4)
C13 0.075(6) 0.089(7) 0.067(7) 0.007(6) 0.006(5) -0.009(5)
C14 0.103(9) 0.130(10) 0.069(7) -0.001(7) -0.022(7) 0.029(7)
C15 0.077(8) 0.125(11) 0.124(12) -0.031(9) -0.029(8) 0.019(7)
C16 0.050(5) 0.065(6) 0.124(10) -0.021(6) 0.008(6) 0.002(4)
C17 0.053(5) 0.056(5) 0.092(7) -0.013(5) 0.014(5) 0.006(4)
C18 0.054(7) 0.099(11) 0.23(2) -0.066(11) 0.000(10) -0.003(7)
C19 0.049(7) 0.089(10) 0.27(2) -0.078(12) 0.043(11) -0.004(6)
C20 0.086(8) 0.061(6) 0.170(13) -0.035(7) 0.077(9) -0.017(5)
C21 0.062(5) 0.047(5) 0.109(8) -0.027(5) 0.040(5) -0.006(4)
C22 0.136(11) 0.074(7) 0.218(18) -0.054(10) 0.139(12) -0.045(8)
C23 0.169(12) 0.096(9) 0.160(14) -0.010(9) 0.118(11) -0.041(9)
C24 0.117(8) 0.080(7) 0.103(9) -0.002(6) 0.070(7) -0.018(6)

loop_
_atom_type_symbol
_atom_type_description
_atom_type_scat_dispersion_real
_atom_type_scat_dispersion_imag
_atom_type_scat_source
C C 0.0033 0.0016 'International Tables Vol C Tables 4.2.6.8 and 6.1.1.4'
H H 0.0000 0.0000 'International Tables Vol C Tables 4.2.6.8 and 6.1.1.4'
N N 0.0061 0.0033 'International Tables Vol C Tables 4.2.6.8 and 6.1.1.4'
O O 0.0106 0.0060 'International Tables Vol C Tables 4.2.6.8 and 6.1.1.4'
Cd Cd -0.8075 1.2024 'International Tables Vol C Tables 4.2.6.8 and 6.1.1.4'
F F 0.0171 0.0103 'International Tables Vol C Tables 4.2.6.8 and 6.1.1.4'

loop_
_geom_angle_atom_site_label_1
_geom_angle_atom_site_label_2
_geom_angle_atom_site_label_3
_geom_angle
_geom_angle_site_symmetry_1
_geom_angle_site_symmetry_3
O3 Cd1 N4 111.4(3) . .
O3 Cd1 O1 99.2(2) . .
N4 Cd1 O1 118.2(2) . .
O3 Cd1 N1 81.3(2) . 1_565
N4 Cd1 N1 96.1(2) . 1_565
O1 Cd1 N1 142.09(19) . 1_565
O3 Cd1 N3 169.2(2) . .
N4 Cd1 N3 70.1(3) . .
O1 Cd1 N3 89.01(19) . .
N1 Cd1 N3 88.0(2) 1_565 .
O3 Cd1 O2 95.0(2) . .
N4 Cd1 O2 153.6(2) . .
O1 Cd1 O2 54.89(17) . .
N1 Cd1 O2 87.22(18) 1_565 .
N3 Cd1 O2 83.9(2) . .
C1 O1 Cd1 93.0(4) . .
C1 O2 Cd1 88.6(4) . .
C7 O3 Cd1 110.0(6) . .
H1W O5 H2W 147.6 . .
H3W O6 H4W 64.0 . .
C4 N1 C3 118.4(6) . .
C4 N1 Cd1 121.4(4) . 1_545
C3 N1 Cd1 120.1(5) . 1_545
C10 N2 C9 114.3(11) . .
C13 N3 C17 118.9(8) . .
C13 N3 Cd1 126.8(6) . .
C17 N3 Cd1 114.4(6) . .
C24 N4 C21 118.6(8) . .
C24 N4 Cd1 123.5(6) . .
C21 N4 Cd1 117.9(6) . .
O2 C1 O1 123.5(6) . .
O2 C1 C2 118.9(7) . .
O1 C1 C2 117.6(7) . .
C3 C2 C6 118.5(6) . .
C3 C2 C1 120.8(7) . .
C6 C2 C1 120.7(6) . .
N1 C3 C2 123.4(7) . .
N1 C3 H3 118.3 . .
C2 C3 H3 118.3 . .
N1 C4 C5 119.9(6) . .
N1 C4 H4 120.1 . .
C5 C4 H4 120.1 . .
F1 C5 C6 120.6(7) . .
F1 C5 C4 117.9(7) . .
C6 C5 C4 121.5(7) . .
C5 C6 C2 118.2(7) . .
C5 C6 H6 120.9 . .
C2 C6 H6 120.9 . .
O4 C7 O3 123.1(9) . .
O4 C7 C8 121.0(9) . .
O3 C7 C8 115.9(8) . .
C9 C8 C12 117.4(8) . .
C9 C8 C7 120.6(8) . .
C12 C8 C7 121.9(8) . .
N2 C9 C8 126.4(10) . .
N2 C9 H9 116.8 . .
C8 C9 H9 116.8 . .
N2 C10 C11 124.4(10) . .
N2 C10 H10 117.8 . .
C11 C10 H10 117.8 . .
F2 C11 C10 118.3(11) . .
F2 C11 C12 121.9(11) . .
C10 C11 C12 119.8(9) . .
C8 C12 C11 117.6(9) . .
C8 C12 H12 121.2 . .
C11 C12 H12 121.2 . .
N3 C13 C14 122.2(10) . .
N3 C13 H13 118.9 . .
C14 C13 H13 118.9 . .
C15 C14 C13 121.0(13) . .
C15 C14 H14 119.5 . .
C13 C14 H14 119.5 . .
C14 C15 C16 118.9(11) . .
C14 C15 H15 120.5 . .
C16 C15 H15 120.5 . .
C15 C16 C18 123.0(12) . .
C15 C16 C17 116.8(9) . .
C18 C16 C17 120.2(12) . .
N3 C17 C21 119.8(7) . .
N3 C17 C16 122.2(10) . .
C21 C17 C16 118.0(9) . .
C19 C18 C16 120.8(14) . .
C19 C18 H18 119.6 . .
C16 C18 H18 119.6 . .
C18 C19 C20 121.8(14) . .
C18 C19 H19 119.1 . .
C20 C19 H19 119.1 . .
C22 C20 C19 125.0(12) . .
C22 C20 C21 116.6(11) . .
C19 C20 C21 118.4(13) . .
N4 C21 C17 117.8(7) . .
N4 C21 C20 121.4(11) . .
C17 C21 C20 120.8(10) . .
C23 C22 C20 121.4(11) . .
C23 C22 H22 119.3 . .
C20 C22 H22 119.3 . .
C22 C23 C24 118.4(13) . .
C22 C23 H23 120.8 . .
C24 C23 H23 120.8 . .
N4 C24 C23 123.5(12) . .
N4 C24 H24 118.3 . .
C23 C24 H24 118.3 . .

loop_
_geom_bond_atom_site_label_1
_geom_bond_atom_site_label_2
_geom_bond_distance
_geom_bond_site_symmetry_2
Cd1 O3 2.243(5) .
Cd1 N4 2.313(7) .
Cd1 O1 2.335(5) .
Cd1 N1 2.364(5) 1_565
Cd1 N3 2.417(6) .
Cd1 O2 2.437(5) .
O1 C1 1.254(8) .
O2 C1 1.245(8) .
O3 C7 1.234(10) .
O4 C7 1.221(11) .
O5 H1W 0.9889 .
O5 H2W 0.8496 .
O6 H3W 0.8509 .
O6 H4W 1.0665 .
N1 C4 1.344(9) .
N1 C3 1.345(8) .
N1 Cd1 2.364(5) 1_545
N2 C10 1.294(14) .
N2 C9 1.338(12) .
N3 C13 1.310(11) .
N3 C17 1.324(10) .
N4 C24 1.322(11) .
N4 C21 1.354(10) .
F1 C5 1.356(8) .
F2 C11 1.300(10) .
C1 C2 1.503(9) .
C2 C3 1.364(9) .
C2 C6 1.378(10) .
C3 H3 0.9300 .
C4 C5 1.381(10) .
C4 H4 0.9300 .
C5 C6 1.361(9) .
C6 H6 0.9300 .
C7 C8 1.509(11) .
C8 C9 1.353(12) .
C8 C12 1.357(10) .
C9 H9 0.9300 .
C10 C11 1.360(15) .
C10 H10 0.9300 .
C11 C12 1.372(11) .
C12 H12 0.9300 .
C13 C14 1.397(12) .
C13 H13 0.9300 .
C14 C15 1.322(18) .
C14 H14 0.9300 .
C15 C16 1.405(17) .
C15 H15 0.9300 .
C16 C18 1.424(17) .
C16 C17 1.435(12) .
C17 C21 1.428(12) .
C18 C19 1.35(2) .
C18 H18 0.9300 .
C19 C20 1.427(16) .
C19 H19 0.9300 .
C20 C22 1.395(17) .
C20 C21 1.430(12) .
C22 C23 1.344(17) .
C22 H22 0.9300 .
C23 C24 1.392(13) .
C23 H23 0.9300 .
C24 H24 0.9300 .

loop_
_geom_hbond_atom_site_label_D
_geom_hbond_atom_site_label_H
_geom_hbond_atom_site_label_A
_geom_hbond_distance_DH
_geom_hbond_distance_HA
_geom_hbond_distance_DA
_geom_hbond_angle_DHA
_geom_hbond_site_symmetry_A
O6 H3W O4 0.85 1.98 2.84(2) 178.0 2_545
O5 H2W O6 0.85 1.75 2.60(2) 177.8 .
O5 H1W O4 0.99 2.19 3.038(15) 142.9 .

loop_
_geom_torsion_atom_site_label_1
_geom_torsion_atom_site_label_2
_geom_torsion_atom_site_label_3
_geom_torsion_atom_site_label_4
_geom_torsion
_geom_torsion_site_symmetry_1
O3 Cd1 O1 C1 -89.2(4) .
N4 Cd1 O1 C1 150.4(4) .
N1 Cd1 O1 C1 -1.7(5) 1_565
N3 Cd1 O1 C1 83.7(4) .
O2 Cd1 O1 C1 0.5(4) .
O3 Cd1 O2 C1 97.2(4) .
N4 Cd1 O2 C1 -83.7(6) .
O1 Cd1 O2 C1 -0.5(4) .
N1 Cd1 O2 C1 178.2(4) 1_565
N3 Cd1 O2 C1 -93.6(4) .
N4 Cd1 O3 C7 55.2(7) .
O1 Cd1 O3 C7 -70.0(6) .
N1 Cd1 O3 C7 148.4(6) 1_565
N3 Cd1 O3 C7 151.3(11) .
O2 Cd1 O3 C7 -125.2(6) .
O3 Cd1 N3 C13 78.6(15) .
N4 Cd1 N3 C13 178.8(8) .
O1 Cd1 N3 C13 -60.7(8) .
N1 Cd1 N3 C13 81.5(8) 1_565
O2 Cd1 N3 C13 -5.9(7) .
O3 Cd1 N3 C17 -101.5(14) .
N4 Cd1 N3 C17 -1.3(5) .
O1 Cd1 N3 C17 119.2(6) .
N1 Cd1 N3 C17 -98.6(6) 1_565
O2 Cd1 N3 C17 174.0(6) .
O3 Cd1 N4 C24 -10.8(8) .
O1 Cd1 N4 C24 103.0(7) .
N1 Cd1 N4 C24 -93.8(7) 1_565
N3 Cd1 N4 C24 -179.4(8) .
O2 Cd1 N4 C24 170.2(6) .
O3 Cd1 N4 C21 170.3(5) .
O1 Cd1 N4 C21 -75.9(6) .
N1 Cd1 N4 C21 87.3(5) 1_565
N3 Cd1 N4 C21 1.7(5) .
O2 Cd1 N4 C21 -8.7(8) .
Cd1 O2 C1 O1 0.9(7) .
Cd1 O2 C1 C2 -179.0(5) .
Cd1 O1 C1 O2 -0.9(7) .
Cd1 O1 C1 C2 179.0(5) .
O2 C1 C2 C3 -175.6(6) .
O1 C1 C2 C3 4.5(9) .
O2 C1 C2 C6 3.7(10) .
O1 C1 C2 C6 -176.2(6) .
C4 N1 C3 C2 0.5(10) .
Cd1 N1 C3 C2 177.6(5) 1_545
C6 C2 C3 N1 0.9(10) .
C1 C2 C3 N1 -179.8(6) .
C3 N1 C4 C5 -2.3(10) .
Cd1 N1 C4 C5 -179.3(5) 1_545
N1 C4 C5 F1 -178.3(6) .
N1 C4 C5 C6 2.7(11) .
F1 C5 C6 C2 179.9(6) .
C4 C5 C6 C2 -1.2(11) .
C3 C2 C6 C5 -0.6(10) .
C1 C2 C6 C5 -179.9(6) .
Cd1 O3 C7 O4 -1.8(11) .
Cd1 O3 C7 C8 177.6(5) .
O4 C7 C8 C9 -2.0(13) .
O3 C7 C8 C9 178.6(9) .
O4 C7 C8 C12 177.5(8) .
O3 C7 C8 C12 -1.9(12) .
C10 N2 C9 C8 1.0(18) .
C12 C8 C9 N2 0.1(16) .
C7 C8 C9 N2 179.6(10) .
C9 N2 C10 C11 0(2) .
N2 C10 C11 F2 179.1(12) .
N2 C10 C11 C12 -2(2) .
C9 C8 C12 C11 -1.9(13) .
C7 C8 C12 C11 178.6(8) .
F2 C11 C12 C8 -178.0(10) .
C10 C11 C12 C8 2.7(16) .
C17 N3 C13 C14 -0.2(14) .
Cd1 N3 C13 C14 179.7(7) .
N3 C13 C14 C15 -0.4(17) .
C13 C14 C15 C16 0.3(18) .
C14 C15 C16 C18 -178.3(11) .
C14 C15 C16 C17 0.2(17) .
C13 N3 C17 C21 -179.3(8) .
Cd1 N3 C17 C21 0.8(10) .
C13 N3 C17 C16 0.8(12) .
Cd1 N3 C17 C16 -179.1(6) .
C15 C16 C17 N3 -0.8(14) .
C18 C16 C17 N3 177.8(9) .
C15 C16 C17 C21 179.3(9) .
C18 C16 C17 C21 -2.2(13) .
C15 C16 C18 C19 -179.3(13) .
C17 C16 C18 C19 2(2) .
C16 C18 C19 C20 -1(2) .
C18 C19 C20 C22 178.4(13) .
C18 C19 C20 C21 0.7(19) .
C24 N4 C21 C17 179.0(8) .
Cd1 N4 C21 C17 -2.0(9) .
C24 N4 C21 C20 -1.7(12) .
Cd1 N4 C21 C20 177.2(6) .
N3 C17 C21 N4 0.8(11) .
C16 C17 C21 N4 -179.3(7) .
N3 C17 C21 C20 -178.5(7) .
C16 C17 C21 C20 1.5(12) .
C22 C20 C21 N4 2.2(13) .
C19 C20 C21 N4 -179.9(8) .
C22 C20 C21 C17 -178.6(8) .
C19 C20 C21 C17 -0.7(13) .
C19 C20 C22 C23 -179.5(11) .
C21 C20 C22 C23 -1.8(16) .
C20 C22 C23 C24 0.9(18) .
C21 N4 C24 C23 0.8(14) .
Cd1 N4 C24 C23 -178.1(8) .
C22 C23 C24 N4 -0.4(17) .
